data_7102935
loop_
_publ_author_name
'Glasson, Christopher R K'
'Meehan, George V'
'Clegg, Jack K'
'Lindoy, Leonard F'
'Turner, Peter'
'Duriska, Martin B'
'Willis, Rick'

_publ_section_title
;
 A new FeII quaterpyridyl M4L6 tetrahedron exhibiting selective anion
 binding.
;
_journal_issue 10
_journal_name_full 'Chemical communications (Cambridge, England)'
_journal_page_first 1190
_journal_page_last 1192
_journal_paper_doi 10.1039/b717740b
_journal_year 2008
_chemical_formula_moiety
;C132 H108 Fe4 N24, 6(C4 H8 O),
3(C2 H3 N), 3.6(H2 O), 8(B F4)
;
_chemical_formula_sum 'C162 H172.2 B8 F32 Fe4 N27 O9.6'
_chemical_formula_weight 3569.47
_chemical_name_systematic
;
?
;
_space_group_IT_number 218
_symmetry_cell_setting cubic
_symmetry_space_group_name_Hall 'P -4n 2 3'
_symmetry_space_group_name_H-M 'P -4 3 n'
_atom_sites_solution_hydrogens geom
_atom_sites_solution_primary direct
_atom_sites_solution_secondary difmap
_audit_creation_method SHELXL-97
_cell_angle_alpha 90.00
_cell_angle_beta 90.00
_cell_angle_gamma 90.00
_cell_formula_units_Z 2
_cell_length_a 22.0042(2)
_cell_length_b 22.0042(2)
_cell_length_c 22.0042(2)
_cell_measurement_reflns_used 7464
_cell_measurement_temperature 150(2)
_cell_measurement_theta_max 26.02
_cell_measurement_theta_min 2.93
_cell_volume 10654.10(17)
_computing_cell_refinement 'SAINT (Bruker-Nonius, 2003)'
_computing_data_collection 'APEX (Bruker-Nonius, 2003)'
_computing_data_reduction 'SAINT (Bruker-Nonius, 2003), XPREP (Bruker-Nonius, 2003)'
_computing_molecular_graphics
;ORTEP-3 (Farrugia, 1997)
WINGX-32 (Farrugia, 1999)
;
_computing_publication_material 'enCIFer 1.1 (CCDC, 2005)'
_computing_structure_refinement 'SHELXL-97 (Sheldrick, 1997)'
_computing_structure_solution 'SIR97 (Altomare, et. al. 1997)'
_diffrn_ambient_temperature 150(2)
_diffrn_measured_fraction_theta_full 0.997
_diffrn_measured_fraction_theta_max 0.997
_diffrn_measurement_device_type APEXII-FR591
_diffrn_measurement_method \w+\f
_diffrn_radiation_monochromator graphite
_diffrn_radiation_source 'rotating anode'
_diffrn_radiation_type MoK\a
_diffrn_radiation_wavelength 0.71073
_diffrn_reflns_av_R_equivalents 0.0478
_diffrn_reflns_av_sigmaI/netI 0.0263
_diffrn_reflns_limit_h_max 28
_diffrn_reflns_limit_h_min -29
_diffrn_reflns_limit_k_max 26
_diffrn_reflns_limit_k_min -29
_diffrn_reflns_limit_l_max 26
_diffrn_reflns_limit_l_min -29
_diffrn_reflns_number 81593
_diffrn_reflns_theta_full 28.00
_diffrn_reflns_theta_max 28.00
_diffrn_reflns_theta_min 2.62
_diffrn_standards_decay_% 0
_diffrn_standards_interval_count 0
_diffrn_standards_interval_time 0
_diffrn_standards_number 0
_exptl_absorpt_coefficient_mu 0.347
_exptl_absorpt_correction_T_max 0.949
_exptl_absorpt_correction_T_min 0.800
_exptl_absorpt_correction_type multi-scan
_exptl_absorpt_process_details 'SADABS (Sheldrick, 2003)'
_exptl_crystal_colour red
_exptl_crystal_density_diffrn 1.113
_exptl_crystal_density_method 'not measured'
_exptl_crystal_description prism
_exptl_crystal_F_000 3684
_exptl_crystal_size_max 0.500
_exptl_crystal_size_mid 0.200
_exptl_crystal_size_min 0.150
_refine_diff_density_max 0.469
_refine_diff_density_min -0.610
_refine_diff_density_rms 0.096
_refine_ls_abs_structure_details 'Flack H D (1983), Acta Cryst. A39, 876-881 1979 Friedel pairs'
_refine_ls_abs_structure_Flack -0.03(3)
_refine_ls_extinction_method none
_refine_ls_goodness_of_fit_ref 1.106
_refine_ls_hydrogen_treatment constr
_refine_ls_matrix_type full
_refine_ls_number_parameters 196
_refine_ls_number_reflns 4294
_refine_ls_number_restraints 6
_refine_ls_restrained_S_all 1.106
_refine_ls_R_factor_all 0.0924
_refine_ls_R_factor_gt 0.0616
_refine_ls_shift/su_max 0.001
_refine_ls_shift/su_mean 0.000
_refine_ls_structure_factor_coef Fsqd
_refine_ls_weighting_details 'calc w=1/[\s^2^(Fo^2^)+(0.1387P)^2^+1.7003P] where P=(Fo^2^+2Fc^2^)/3'
_refine_ls_weighting_scheme calc
_refine_ls_wR_factor_gt 0.1761
_refine_ls_wR_factor_ref 0.2026
_reflns_number_gt 3251
_reflns_number_total 4294
_reflns_threshold_expression >2sigma(I)
_cod_data_source_file b717740b.txt
_cod_data_source_block lj134sad
_cod_original_sg_symbol_H-M P-43n
_cod_original_formula_sum 'C162 H172.2 B8 F32 Fe4 N27 O9.60'
_cod_database_code 7102935

loop_
_symmetry_equiv_pos_as_xyz
'x, y, z'
'-x, -y, z'
'x, -y, -z'
'-x, y, -z'
'z, x, y'
'y, z, x'
'-z, -x, y'
'-y, z, -x'
'z, -x, -y'
'-y, -z, x'
'-z, x, -y'
'y, -z, -x'
'y+1/2, x+1/2, z+1/2'
'-y+1/2, -x+1/2, z+1/2'
'-y+1/2, x+1/2, -z+1/2'
'y+1/2, -x+1/2, -z+1/2'
'x+1/2, z+1/2, y+1/2'
'z+1/2, y+1/2, x+1/2'
'-x+1/2, -z+1/2, y+1/2'
'z+1/2, -y+1/2, -x+1/2'
'-x+1/2, z+1/2, -y+1/2'
'-z+1/2, -y+1/2, x+1/2'
'x+1/2, -z+1/2, -y+1/2'
'-z+1/2, y+1/2, -x+1/2'

loop_
_atom_site_label
_atom_site_type_symbol
_atom_site_fract_x
_atom_site_fract_y
_atom_site_fract_z
_atom_site_U_iso_or_equiv
_atom_site_adp_type
_atom_site_occupancy
_atom_site_symmetry_multiplicity
_atom_site_calc_flag
_atom_site_refinement_flags
_atom_site_disorder_assembly
_atom_site_disorder_group
C1 C 0.6138(2) 0.8503(2) 0.7689(4) 0.0795(19) Uani 1 1 d . . .
H1A H 0.6141 0.8147 0.7956 0.119 Uiso 1 1 calc R . .
H1B H 0.6092 0.8372 0.7266 0.119 Uiso 1 1 calc R . .
H1C H 0.5798 0.8769 0.7801 0.119 Uiso 1 1 calc R . .
C2 C 0.67229(17) 0.88435(19) 0.7758(2) 0.0503(10) Uani 1 1 d . . .
C3 C 0.67905(19) 0.94534(19) 0.7579(3) 0.0590(13) Uani 1 1 d . . .
H3 H 0.6456 0.9671 0.7415 0.071 Uiso 1 1 calc R . .
C4 C 0.73509(18) 0.97336(18) 0.7646(2) 0.0470(10) Uani 1 1 d . . .
H4 H 0.7402 1.0146 0.7530 0.056 Uiso 1 1 calc R . .
C5 C 0.78370(14) 0.94068(15) 0.78832(16) 0.0312(7) Uani 1 1 d . . .
C6 C 0.72237(15) 0.85543(15) 0.80000(17) 0.0342(7) Uani 1 1 d . . .
H6 H 0.7181 0.8143 0.8125 0.041 Uiso 1 1 calc R . .
C7 C 0.84604(14) 0.96436(14) 0.79403(14) 0.0280(6) Uani 1 1 d . . .
C8 C 0.86474(17) 1.02224(16) 0.77702(19) 0.0391(8) Uani 1 1 d . . .
H8 H 0.8360 1.0510 0.7624 0.047 Uiso 1 1 calc R . .
C9 C 0.92508(17) 1.03749(17) 0.78150(19) 0.0390(8) Uani 1 1 d . . .
H9 H 0.9383 1.0772 0.7708 0.047 Uiso 1 1 calc R . .
C10 C 0.96673(15) 0.99458(15) 0.80170(16) 0.0324(7) Uani 1 1 d . . .
C11 C 0.94417(14) 0.93915(14) 0.82249(15) 0.0270(6) Uani 1 1 d . . .
H11 H 0.9717 0.9109 0.8399 0.032 Uiso 1 1 calc R . .
C3T C 0.8051(7) 1.0183(7) 0.6143(7) 0.0996(19) Uiso 0.50 1 d PD . .
H3T1 H 0.7810 1.0040 0.5791 0.120 Uiso 0.50 1 calc PR A 1
H3T2 H 0.8130 0.9832 0.6414 0.120 Uiso 0.50 1 calc PR A 1
O1T O 0.7735(5) 1.0642(5) 0.6459(5) 0.0996(19) Uiso 0.50 1 d P C .
C1T C 0.7982(7) 1.1127(7) 0.6347(8) 0.0996(19) Uiso 0.50 1 d PD . .
H1T1 H 0.7915 1.1405 0.6694 0.120 Uiso 0.50 1 calc PR B 1
H1T2 H 0.7782 1.1309 0.5987 0.120 Uiso 0.50 1 calc PR B 1
C2T C 0.8661(12) 1.1090(10) 0.6225(13) 0.0996(19) Uiso 0.30 1 d PD C 1
H2T1 H 0.8904 1.1098 0.6603 0.120 Uiso 0.30 1 calc PR C 1
H2T2 H 0.8802 1.1412 0.5945 0.120 Uiso 0.30 1 calc PR C 1
C4T C 0.8656(9) 1.0465(10) 0.5927(12) 0.0996(19) Uiso 0.30 1 d PD C 1
H4T1 H 0.9007 1.0219 0.6063 0.120 Uiso 0.30 1 calc PR C 1
H4T2 H 0.8667 1.0500 0.5478 0.120 Uiso 0.30 1 calc PR C 1
C2TA C 0.8538(12) 1.1044(17) 0.5974(16) 0.0996(19) Uiso 0.20 1 d PD C 2
H2T3 H 0.8902 1.1006 0.6236 0.120 Uiso 0.20 1 calc PR C 2
H2T4 H 0.8596 1.1392 0.5695 0.120 Uiso 0.20 1 calc PR C 2
C4TA C 0.8428(18) 1.0457(14) 0.5616(13) 0.0996(19) Uiso 0.20 1 d PD C 2
H4T3 H 0.8805 1.0228 0.5529 0.120 Uiso 0.20 1 calc PR C 2
H4T4 H 0.8190 1.0520 0.5240 0.120 Uiso 0.20 1 calc PR C 2
O2S O 0.545(2) 0.986(2) 0.978(2) 0.094(8) Uiso 0.10 1 d P . 1
O3S O 0.649(3) 0.928(3) 0.931(3) 0.094(8) Uiso 0.10 1 d P D 2
O4S O 0.583(3) 0.983(3) 0.906(3) 0.094(8) Uiso 0.10 1 d P E 3
C2S C 0.6267(11) 0.9593(10) 0.9179(10) 0.059(4) Uiso 0.25 1 d P F 4
N1S N 0.6673(11) 0.9636(11) 0.9228(10) 0.079(5) Uiso 0.25 1 d P F 4
C3S C 0.568(2) 0.958(2) 0.919(2) 0.129(14) Uiso 0.25 1 d P F 4
H3S1 H 0.5522 0.9959 0.9023 0.193 Uiso 0.25 1 d PR F 4
H3S2 H 0.5545 0.9526 0.9608 0.193 Uiso 0.25 1 d PR F 4
H3S3 H 0.5539 0.9236 0.8941 0.193 Uiso 0.25 1 d PR F 4
B2 B 0.5000 1.0000 0.7500 0.072(4) Uani 1 4 d S . .
F3 F 0.5429(2) 0.9736(3) 0.7129(3) 0.132(2) Uani 1 1 d . G 2
B3 B 1.0000 1.0000 1.0000 0.090(9) Uani 1 12 d SD . .
F4 F 1.0366(5) 0.9634(5) 1.0366(5) 0.162(6) Uiso 0.75 3 d SP H 1
F4A F 1.0365(3) 1.0365(3) 1.0365(3) 0.162(6) Uiso 0.25 3 d SPD H 2
N1 N 0.77716(11) 0.88227(12) 0.80685(12) 0.0258(5) Uani 1 1 d . . .
N2 N 0.88558(12) 0.92412(11) 0.81893(12) 0.0254(5) Uani 1 1 d . . .
F1 F 0.72201(18) 0.67508(19) 0.63677(17) 0.0866(10) Uani 1 1 d . . .
F2 F 0.72709(14) 0.72709(14) 0.72709(14) 0.084(2) Uani 1 3 d S . .
B1 B 0.6907(3) 0.6907(3) 0.6907(3) 0.062(2) Uani 1 3 d S . .
Fe1 Fe 0.848323(18) 0.848323(18) 0.848323(18) 0.0214(2) Uani 1 3 d S . .

loop_
_atom_site_aniso_label
_atom_site_aniso_U_11
_atom_site_aniso_U_22
_atom_site_aniso_U_33
_atom_site_aniso_U_23
_atom_site_aniso_U_13
_atom_site_aniso_U_12
C1 0.032(2) 0.047(2) 0.160(6) 0.025(3) -0.027(3) -0.0074(18)
C2 0.0281(17) 0.042(2) 0.081(3) 0.008(2) -0.0116(19) -0.0037(15)
C3 0.0322(19) 0.038(2) 0.107(4) 0.016(2) -0.019(2) 0.0041(16)
C4 0.0321(18) 0.0318(18) 0.077(3) 0.0160(19) -0.0095(17) -0.0020(14)
C5 0.0247(15) 0.0280(16) 0.0409(18) 0.0007(13) -0.0023(13) -0.0020(12)
C6 0.0246(14) 0.0288(16) 0.0493(19) -0.0001(14) -0.0024(13) -0.0050(12)
C7 0.0270(14) 0.0253(14) 0.0317(14) -0.0013(12) -0.0028(12) -0.0007(12)
C8 0.0335(17) 0.0298(16) 0.054(2) 0.0092(15) -0.0044(15) -0.0030(13)
C9 0.0369(18) 0.0263(16) 0.054(2) 0.0054(16) -0.0042(16) -0.0076(14)
C10 0.0275(16) 0.0302(16) 0.0395(17) -0.0006(14) 0.0017(13) -0.0076(12)
C11 0.0237(14) 0.0280(14) 0.0294(14) 0.0004(12) -0.0016(12) -0.0054(12)
B2 0.042(3) 0.042(3) 0.132(12) 0.000 0.000 0.000
F3 0.074(2) 0.170(5) 0.154(4) -0.009(4) 0.000(3) 0.066(3)
B3 0.090(9) 0.090(9) 0.090(9) 0.000 0.000 0.000
N1 0.0218(12) 0.0262(12) 0.0296(13) -0.0038(10) -0.0025(10) -0.0017(10)
N2 0.0226(12) 0.0275(13) 0.0261(12) -0.0020(10) -0.0034(10) -0.0045(10)
F1 0.095(3) 0.094(3) 0.071(2) -0.0132(18) -0.0037(19) -0.004(2)
F2 0.084(2) 0.084(2) 0.084(2) -0.0262(17) -0.0262(17) -0.0262(17)
B1 0.062(2) 0.062(2) 0.062(2) -0.013(2) -0.013(2) -0.013(2)
Fe1 0.0214(2) 0.0214(2) 0.0214(2) -0.00196(15) -0.00196(15) -0.00196(15)

loop_
_atom_type_symbol
_atom_type_description
_atom_type_scat_dispersion_real
_atom_type_scat_dispersion_imag
_atom_type_scat_source
C C 0.0033 0.0016 'International Tables Vol C Tables 4.2.6.8 and 6.1.1.4'
H H 0.0000 0.0000 'International Tables Vol C Tables 4.2.6.8 and 6.1.1.4'
B B 0.0013 0.0007 'International Tables Vol C Tables 4.2.6.8 and 6.1.1.4'
N N 0.0061 0.0033 'International Tables Vol C Tables 4.2.6.8 and 6.1.1.4'
O O 0.0106 0.0060 'International Tables Vol C Tables 4.2.6.8 and 6.1.1.4'
F F 0.0171 0.0103 'International Tables Vol C Tables 4.2.6.8 and 6.1.1.4'
P P 0.1023 0.0942 'International Tables Vol C Tables 4.2.6.8 and 6.1.1.4'
Fe Fe 0.3463 0.8444 'International Tables Vol C Tables 4.2.6.8 and 6.1.1.4'

loop_
_geom_angle_atom_site_label_1
_geom_angle_atom_site_label_2
_geom_angle_atom_site_label_3
_geom_angle
_geom_angle_site_symmetry_1
_geom_angle_site_symmetry_3
_geom_angle_publ_flag
C2 C1 H1A 109.5 . . ?
C2 C1 H1B 109.5 . . ?
H1A C1 H1B 109.5 . . ?
C2 C1 H1C 109.5 . . ?
H1A C1 H1C 109.5 . . ?
H1B C1 H1C 109.5 . . ?
C6 C2 C3 117.6(3) . . ?
C6 C2 C1 119.7(4) . . ?
C3 C2 C1 122.7(4) . . ?
C4 C3 C2 119.3(4) . . ?
C4 C3 H3 120.4 . . ?
C2 C3 H3 120.4 . . ?
C3 C4 C5 119.6(3) . . ?
C3 C4 H4 120.2 . . ?
C5 C4 H4 120.2 . . ?
N1 C5 C4 121.4(3) . . ?
N1 C5 C7 114.1(3) . . ?
C4 C5 C7 124.4(3) . . ?
N1 C6 C2 123.7(3) . . ?
N1 C6 H6 118.2 . . ?
C2 C6 H6 118.2 . . ?
N2 C7 C8 121.1(3) . . ?
N2 C7 C5 113.6(3) . . ?
C8 C7 C5 125.2(3) . . ?
C9 C8 C7 119.4(3) . . ?
C9 C8 H8 120.3 . . ?
C7 C8 H8 120.3 . . ?
C8 C9 C10 119.7(3) . . ?
C8 C9 H9 120.2 . . ?
C10 C9 H9 120.2 . . ?
C9 C10 C11 117.7(3) . . ?
C9 C10 C10 122.8(4) . 2_775 ?
C11 C10 C10 119.5(4) . 2_775 ?
N2 C11 C10 122.8(3) . . ?
N2 C11 H11 118.6 . . ?
C10 C11 H11 118.6 . . ?
O1T C3T C4T 106.8(13) . . ?
O1T C3T C4TA 110.7(17) . . ?
O1T C3T H3T1 110.4 . . ?
C4T C3T H3T1 110.4 . . ?
C4TA C3T H3T1 79.9 . . ?
O1T C3T H3T2 110.4 . . ?
C4T C3T H3T2 110.4 . . ?
C4TA C3T H3T2 131.3 . . ?
H3T1 C3T H3T2 108.6 . . ?
C1T O1T C3T 107.9(12) . . ?
O1T C1T C2TA 111.7(19) . . ?
O1T C1T C2T 115.2(16) . . ?
O1T C1T H1T1 108.5 . . ?
C2TA C1T H1T1 128.8 . . ?
C2T C1T H1T1 108.5 . . ?
O1T C1T H1T2 108.5 . . ?
C2TA C1T H1T2 88.5 . . ?
C2T C1T H1T2 108.5 . . ?
H1T1 C1T H1T2 107.5 . . ?
C1T C2T C4T 96.8(17) . . ?
C1T C2T H2T1 112.4 . . ?
C4T C2T H2T1 112.4 . . ?
C1T C2T H2T2 112.4 . . ?
C4T C2T H2T2 112.4 . . ?
H2T1 C2T H2T2 110.0 . . ?
C2T C4T C3T 103.7(17) . . ?
C2T C4T H4T1 111.0 . . ?
C3T C4T H4T1 111.0 . . ?
C2T C4T H4T2 111.0 . . ?
C3T C4T H4T2 111.0 . . ?
H4T1 C4T H4T2 109.0 . . ?
C1T C2TA C4TA 105(2) . . ?
C1T C2TA H2T3 110.8 . . ?
C4TA C2TA H2T3 110.8 . . ?
C1T C2TA H2T4 110.8 . . ?
C4TA C2TA H2T4 110.8 . . ?
H2T3 C2TA H2T4 108.8 . . ?
C2TA C4TA C3T 92(2) . . ?
C2TA C4TA H4T3 113.3 . . ?
C3T C4TA H4T3 113.3 . . ?
C2TA C4TA H4T4 113.3 . . ?
C3T C4TA H4T4 113.3 . . ?
H4T3 C4TA H4T4 110.7 . . ?
N1S C2S C3S 171(4) . . ?
C2S C3S H3S1 109.6 . . ?
C2S C3S H3S2 109.2 . . ?
C2S C3S H3S3 109.6 . . ?
H3S2 C3S H3S3 109.5 . . ?
F3 B2 F3 110.6(2) 15_656 2_675 ?
F3 B2 F3 110.6(2) 15_656 . ?
F3 B2 F3 107.2(4) 2_675 . ?
F3 B2 F3 107.2(4) 15_656 16_466 ?
F3 B2 F3 110.6(2) 2_675 16_466 ?
F3 B2 F3 110.6(2) . 16_466 ?
F4A B3 F4A 109.471(5) 4_757 . ?
F4A B3 F4A 109.471(1) 4_757 3_577 ?
F4A B3 F4A 109.471(6) . 3_577 ?
F4A B3 F4A 109.471(2) 4_757 2_775 ?
F4A B3 F4A 109.471(1) . 2_775 ?
F4A B3 F4A 109.471(1) 3_577 2_775 ?
F4A B3 F4 70.529(3) 4_757 2_775 ?
F4A B3 F4 70.529(2) . 2_775 ?
F4A B3 F4 180.0(4) 3_577 2_775 ?
F4A B3 F4 70.529(4) 2_775 2_775 ?
F4A B3 F4 70.529(1) 4_757 3_577 ?
F4A B3 F4 70.529(2) . 3_577 ?
F4A B3 F4 70.529(1) 3_577 3_577 ?
F4A B3 F4 180.0(4) 2_775 3_577 ?
F4 B3 F4 109.471(9) 2_775 3_577 ?
F4A B3 F4 70.529(5) 4_757 4_757 ?
F4A B3 F4 180.0(4) . 4_757 ?
F4A B3 F4 70.529(4) 3_577 4_757 ?
F4A B3 F4 70.529(6) 2_775 4_757 ?
F4 B3 F4 109.471(4) 2_775 4_757 ?
F4 B3 F4 109.471(1) 3_577 4_757 ?
F4A B3 F4 180.0(4) 4_757 . ?
F4A B3 F4 70.529(1) . . ?
F4A B3 F4 70.529(1) 3_577 . ?
F4A B3 F4 70.529(3) 2_775 . ?
F4 B3 F4 109.471(2) 2_775 . ?
F4 B3 F4 109.471(11) 3_577 . ?
F4 B3 F4 109.471(1) 4_757 . ?
C6 N1 C5 118.4(3) . . ?
C6 N1 Fe1 126.7(2) . . ?
C5 N1 Fe1 114.6(2) . . ?
C11 N2 C7 118.8(3) . . ?
C11 N2 Fe1 126.4(2) . . ?
C7 N2 Fe1 114.7(2) . . ?
F2 B1 F1 110.0(4) . . ?
F2 B1 F1 110.0(4) . 5 ?
F1 B1 F1 108.9(4) . 5 ?
F2 B1 F1 110.0(4) . 6 ?
F1 B1 F1 108.9(4) . 6 ?
F1 B1 F1 108.9(4) 5 6 ?
N1 Fe1 N1 96.32(10) 6 . ?
N1 Fe1 N1 96.32(10) 6 5 ?
N1 Fe1 N1 96.32(10) . 5 ?
N1 Fe1 N2 81.77(11) 6 6 ?
N1 Fe1 N2 175.03(12) . 6 ?
N1 Fe1 N2 88.47(11) 5 6 ?
N1 Fe1 N2 88.47(11) 6 . ?
N1 Fe1 N2 81.77(11) . . ?
N1 Fe1 N2 175.03(12) 5 . ?
N2 Fe1 N2 93.57(10) 6 . ?
N1 Fe1 N2 175.03(12) 6 5 ?
N1 Fe1 N2 88.47(11) . 5 ?
N1 Fe1 N2 81.77(11) 5 5 ?
N2 Fe1 N2 93.57(10) 6 5 ?
N2 Fe1 N2 93.57(10) . 5 ?

loop_
_geom_bond_atom_site_label_1
_geom_bond_atom_site_label_2
_geom_bond_distance
_geom_bond_site_symmetry_2
_geom_bond_publ_flag
C1 C2 1.496(6) . ?
C1 H1A 0.9800 . ?
C1 H1B 0.9800 . ?
C1 H1C 0.9800 . ?
C2 C6 1.379(5) . ?
C2 C3 1.406(6) . ?
C3 C4 1.386(6) . ?
C3 H3 0.9500 . ?
C4 C5 1.390(5) . ?
C4 H4 0.9500 . ?
C5 N1 1.356(4) . ?
C5 C7 1.473(4) . ?
C6 N1 1.351(4) . ?
C6 H6 0.9500 . ?
C7 N2 1.357(4) . ?
C7 C8 1.390(5) . ?
C8 C9 1.373(5) . ?
C8 H8 0.9500 . ?
C9 C10 1.389(5) . ?
C9 H9 0.9500 . ?
C10 C11 1.394(5) . ?
C10 C10 1.483(6) 2_775 ?
C11 N2 1.333(4) . ?
C11 H11 0.9500 . ?
C3T O1T 1.409(18) . ?
C3T C4T 1.544(10) . ?
C3T C4TA 1.547(10) . ?
C3T H3T1 0.9900 . ?
C3T H3T2 0.9900 . ?
O1T C1T 1.224(17) . ?
C1T C2TA 1.485(10) . ?
C1T C2T 1.52(3) . ?
C1T H1T1 0.9900 . ?
C1T H1T2 0.9900 . ?
C2T C4T 1.523(10) . ?
C2T H2T1 0.9900 . ?
C2T H2T2 0.9900 . ?
C4T H4T1 0.9900 . ?
C4T H4T2 0.9900 . ?
C2TA C4TA 1.532(10) . ?
C2TA H2T3 0.9900 . ?
C2TA H2T4 0.9900 . ?
C4TA H4T3 0.9900 . ?
C4TA H4T4 0.9900 . ?
C2S N1S 0.90(3) . ?
C2S C3S 1.28(5) . ?
C3S H3S1 0.9800 . ?
C3S H3S2 0.9800 . ?
C3S H3S3 0.9800 . ?
B2 F3 1.376(5) 15_656 ?
B2 F3 1.376(5) 2_675 ?
B2 F3 1.376(5) . ?
B2 F3 1.376(5) 16_466 ?
B3 F4A 1.389(10) 4_757 ?
B3 F4A 1.389(10) . ?
B3 F4A 1.389(10) 3_577 ?
B3 F4A 1.389(10) 2_775 ?
B3 F4 1.395(19) 2_775 ?
B3 F4 1.395(19) 3_577 ?
B3 F4 1.395(19) 4_757 ?
B3 F4 1.395(19) . ?
N1 Fe1 1.960(3) . ?
N2 Fe1 1.968(3) . ?
F1 B1 1.414(5) . ?
F2 B1 1.389(11) . ?
B1 F1 1.414(5) 5 ?
B1 F1 1.414(5) 6 ?
Fe1 N1 1.960(3) 6 ?
Fe1 N1 1.960(3) 5 ?
Fe1 N2 1.968(3) 6 ?
Fe1 N2 1.968(3) 5 ?

loop_
_geom_torsion_atom_site_label_1
_geom_torsion_atom_site_label_2
_geom_torsion_atom_site_label_3
_geom_torsion_atom_site_label_4
_geom_torsion
_geom_torsion_site_symmetry_1
_geom_torsion_site_symmetry_2
_geom_torsion_site_symmetry_3
_geom_torsion_site_symmetry_4
_geom_torsion_publ_flag
C6 C2 C3 C4 0.7(8) . . . . ?
C1 C2 C3 C4 -178.6(6) . . . . ?
C2 C3 C4 C5 0.5(8) . . . . ?
C3 C4 C5 N1 -2.0(7) . . . . ?
C3 C4 C5 C7 176.1(4) . . . . ?
C3 C2 C6 N1 -0.6(7) . . . . ?
C1 C2 C6 N1 178.8(5) . . . . ?
N1 C5 C7 N2 -2.2(4) . . . . ?
C4 C5 C7 N2 179.6(4) . . . . ?
N1 C5 C7 C8 178.6(3) . . . . ?
C4 C5 C7 C8 0.4(6) . . . . ?
N2 C7 C8 C9 4.6(6) . . . . ?
C5 C7 C8 C9 -176.3(4) . . . . ?
C7 C8 C9 C10 1.4(6) . . . . ?
C8 C9 C10 C11 -6.3(6) . . . . ?
C8 C9 C10 C10 173.4(3) . . . 2_775 ?
C9 C10 C11 N2 5.8(5) . . . . ?
C10 C10 C11 N2 -174.0(3) 2_775 . . . ?
C4T C3T O1T C1T 14(2) . . . . ?
C4TA C3T O1T C1T -20(2) . . . . ?
C3T O1T C1T C2TA -5(2) . . . . ?
C3T O1T C1T C2T -31(2) . . . . ?
O1T C1T C2T C4T 33(2) . . . . ?
C1T C2T C4T C3T -20(2) . . . . ?
O1T C3T C4T C2T 7(2) . . . . ?
C4TA C3T C4T C2T 109(4) . . . . ?
O1T C1T C2TA C4TA 27(3) . . . . ?
C2T C1T C2TA C4TA 131(6) . . . . ?
C1T C2TA C4TA C3T -32(3) . . . . ?
O1T C3T C4TA C2TA 32(3) . . . . ?
C4T C3T C4TA C2TA -56(3) . . . . ?
C2 C6 N1 C5 -0.8(6) . . . . ?
C2 C6 N1 Fe1 173.0(3) . . . . ?
C4 C5 N1 C6 2.1(5) . . . . ?
C7 C5 N1 C6 -176.2(3) . . . . ?
C4 C5 N1 Fe1 -172.5(3) . . . . ?
C7 C5 N1 Fe1 9.3(4) . . . . ?
C10 C11 N2 C7 0.0(5) . . . . ?
C10 C11 N2 Fe1 -178.5(2) . . . . ?
C8 C7 N2 C11 -5.3(5) . . . . ?
C5 C7 N2 C11 175.5(3) . . . . ?
C8 C7 N2 Fe1 173.4(3) . . . . ?
C5 C7 N2 Fe1 -5.8(3) . . . . ?
C6 N1 Fe1 N1 88.7(2) . . . 6 ?
C5 N1 Fe1 N1 -97.3(3) . . . 6 ?
C6 N1 Fe1 N1 -8.4(3) . . . 5 ?
C5 N1 Fe1 N1 165.6(2) . . . 5 ?
C6 N1 Fe1 N2 176.2(3) . . . . ?
C5 N1 Fe1 N2 -9.8(2) . . . . ?
C6 N1 Fe1 N2 -90.0(3) . . . 5 ?
C5 N1 Fe1 N2 84.1(2) . . . 5 ?
C11 N2 Fe1 N1 -76.3(3) . . . 6 ?
C7 N2 Fe1 N1 105.1(2) . . . 6 ?
C11 N2 Fe1 N1 -172.9(3) . . . . ?
C7 N2 Fe1 N1 8.5(2) . . . . ?
C11 N2 Fe1 N2 5.3(3) . . . 6 ?
C7 N2 Fe1 N2 -173.2(2) . . . 6 ?
C11 N2 Fe1 N2 99.2(2) . . . 5 ?
C7 N2 Fe1 N2 -79.4(3) . . . 5 ?
